data_7102284
loop_
_publ_author_name
'Chomitz, Wayne A'
'Arnold, John'

_publ_section_title
;
 Transition metal dinitrogen complexes supported by a versatile
 monoanionic [N2P2] ligand.
;
_journal_issue 45
_journal_name_full 'Chemical communications (Cambridge, England)'
_journal_page_first 4797
_journal_page_last 4799
_journal_paper_doi 10.1039/b709763h
_journal_year 2007
_chemical_formula_moiety 'C22 H51 Fe N3 P2 Si'
_chemical_formula_sum 'C22 H51 Fe N3 P2 Si'
_chemical_formula_weight 503.54
_chemical_name_systematic
;
?
;
_space_group_IT_number 14
_symmetry_cell_setting monoclinic
_symmetry_space_group_name_Hall '-P 2ybc'
_symmetry_space_group_name_H-M 'P 1 21/c 1'
_atom_sites_solution_hydrogens geom
_atom_sites_solution_primary direct
_atom_sites_solution_secondary difmap
_audit_creation_method SHELXL-97
_cell_angle_alpha 90.00
_cell_angle_beta 102.0550(10)
_cell_angle_gamma 90.00
_cell_formula_units_Z 4
_cell_length_a 11.6476(11)
_cell_length_b 18.0559(18)
_cell_length_c 13.3821(13)
_cell_measurement_reflns_used 5424
_cell_measurement_temperature 154(2)
_cell_measurement_theta_max 26.2
_cell_measurement_theta_min 3.2
_cell_volume 2752.3(5)
_computing_cell_refinement 'Bruker SAINT v7.07'
_computing_data_collection 'Bruker SMART v5.054d'
_computing_data_reduction 'Bruker SAINT v7.07'
_computing_structure_refinement 'SHELXL-97 (Sheldrick, 1997)'
_computing_structure_solution 'SHELXS-97 (Sheldrick, 1990)'
_diffrn_ambient_temperature 154(2)
_diffrn_measured_fraction_theta_full 0.934
_diffrn_measured_fraction_theta_max 0.934
_diffrn_measurement_device_type 'SMART 1000'
_diffrn_measurement_method '\w scans'
_diffrn_radiation_monochromator graphite
_diffrn_radiation_source 'fine-focus sealed tube'
_diffrn_radiation_type MoK\a
_diffrn_radiation_wavelength 0.71073
_diffrn_reflns_av_R_equivalents 0.0162
_diffrn_reflns_av_sigmaI/netI 0.0218
_diffrn_reflns_limit_h_max 14
_diffrn_reflns_limit_h_min -14
_diffrn_reflns_limit_k_max 22
_diffrn_reflns_limit_k_min -10
_diffrn_reflns_limit_l_max 16
_diffrn_reflns_limit_l_min -16
_diffrn_reflns_number 13059
_diffrn_reflns_theta_full 26.34
_diffrn_reflns_theta_max 26.34
_diffrn_reflns_theta_min 3.25
_diffrn_standards_decay_% 0
_diffrn_standards_interval_count 0
_diffrn_standards_interval_time 0
_diffrn_standards_number 0
_exptl_absorpt_coefficient_mu 0.721
_exptl_absorpt_correction_T_max 1.00
_exptl_absorpt_correction_T_min 0.85
_exptl_absorpt_correction_type empirical
_exptl_absorpt_process_details 'Blessing, 1995'
_exptl_crystal_colour 'dark red'
_exptl_crystal_density_diffrn 1.215
_exptl_crystal_density_method 'not measured'
_exptl_crystal_description block
_exptl_crystal_F_000 1096
_exptl_crystal_size_max 0.52
_exptl_crystal_size_mid 0.37
_exptl_crystal_size_min 0.15
_refine_diff_density_max 0.564
_refine_diff_density_min -0.256
_refine_diff_density_rms 0.057
_refine_ls_extinction_method none
_refine_ls_goodness_of_fit_ref 1.576
_refine_ls_hydrogen_treatment constr
_refine_ls_matrix_type full
_refine_ls_number_parameters 262
_refine_ls_number_reflns 5248
_refine_ls_number_restraints 0
_refine_ls_restrained_S_all 1.576
_refine_ls_R_factor_all 0.0417
_refine_ls_R_factor_gt 0.0331
_refine_ls_shift/su_max 0.002
_refine_ls_shift/su_mean 0.000
_refine_ls_structure_factor_coef Fsqd
_refine_ls_weighting_details 'calc w=1/[\s^2^(Fo^2^)+(0.0400P)^2^+0.0000P] where P=(Fo^2^+2Fc^2^)/3'
_refine_ls_weighting_scheme calc
_refine_ls_wR_factor_gt 0.0909
_refine_ls_wR_factor_ref 0.0936
_reflns_number_gt 4422
_reflns_number_total 5248
_reflns_threshold_expression >2sigma(I)
_cod_data_source_file b709763h.txt
_cod_data_source_block wac3158xs
_cod_original_sg_symbol_H-M P2(1)/c
_cod_database_code 7102284

loop_
_symmetry_equiv_pos_as_xyz
'x, y, z'
'-x, y+1/2, -z+1/2'
'-x, -y, -z'
'x, -y-1/2, z-1/2'

loop_
_atom_site_label
_atom_site_type_symbol
_atom_site_fract_x
_atom_site_fract_y
_atom_site_fract_z
_atom_site_U_iso_or_equiv
_atom_site_adp_type
_atom_site_occupancy
_atom_site_symmetry_multiplicity
_atom_site_calc_flag
_atom_site_refinement_flags
Fe1 Fe 0.35635(2) 0.015856(15) 0.341221(19) 0.01902(10) Uani 1 1 d .
Si4 Si 0.15061(5) -0.05016(3) 0.17809(4) 0.02549(14) Uani 1 1 d .
P1 P 0.48541(4) 0.03333(3) 0.22529(4) 0.02158(13) Uani 1 1 d .
P2 P 0.24419(4) 0.13130(3) 0.32780(4) 0.02220(13) Uani 1 1 d .
N1 N 0.22817(14) -0.05866(9) 0.30024(12) 0.0241(4) Uani 1 1 d .
N2 N 0.20305(15) 0.02908(9) 0.12651(12) 0.0250(4) Uani 1 1 d .
N3 N 0.46541(14) 0.00638(9) 0.46280(12) 0.0217(3) Uani 1 1 d .
C1 C 0.21480(19) -0.11943(12) 0.37158(15) 0.0297(5) Uani 1 1 d .
C2 C 0.2118(2) -0.08768(14) 0.47615(16) 0.0430(6) Uani 1 1 d .
H2A H 0.2835 -0.0591 0.5013 0.064 Uiso 1 1 calc R
H2B H 0.2067 -0.1282 0.5238 0.064 Uiso 1 1 calc R
H2C H 0.1433 -0.0553 0.4708 0.064 Uiso 1 1 calc R
C3 C 0.0998(2) -0.16315(16) 0.33804(19) 0.0579(8) Uani 1 1 d .
H3C H 0.0971 -0.1850 0.2705 0.087 Uiso 1 1 calc R
H3D H 0.0328 -0.1297 0.3347 0.087 Uiso 1 1 calc R
H3E H 0.0962 -0.2026 0.3876 0.087 Uiso 1 1 calc R
C4 C 0.3170(3) -0.17203(15) 0.3822(2) 0.0665(9) Uani 1 1 d .
H4A H 0.3905 -0.1445 0.4036 0.100 Uiso 1 1 calc R
H4B H 0.3159 -0.1961 0.3164 0.100 Uiso 1 1 calc R
H4C H 0.3109 -0.2097 0.4336 0.100 Uiso 1 1 calc R
C5 C 0.1604(2) -0.13046(13) 0.08985(16) 0.0373(5) Uani 1 1 d .
H5A H 0.2430 -0.1423 0.0923 0.056 Uiso 1 1 calc R
H5B H 0.1221 -0.1170 0.0198 0.056 Uiso 1 1 calc R
H5C H 0.1210 -0.1737 0.1116 0.056 Uiso 1 1 calc R
C6 C -0.01330(19) -0.03671(14) 0.16193(18) 0.0380(5) Uani 1 1 d .
H6A H -0.0286 0.0044 0.2052 0.057 Uiso 1 1 calc R
H6B H -0.0487 -0.0821 0.1820 0.057 Uiso 1 1 calc R
H6C H -0.0475 -0.0254 0.0903 0.057 Uiso 1 1 calc R
C7 C 0.28693(18) 0.02374(12) 0.05958(15) 0.0265(5) Uani 1 1 d .
H7A H 0.2502 0.0454 -0.0074 0.032 Uiso 1 1 calc R
H7B H 0.3009 -0.0294 0.0482 0.032 Uiso 1 1 calc R
C8 C 0.40647(17) 0.06136(11) 0.09705(14) 0.0240(4) Uani 1 1 d .
H8A H 0.3943 0.1156 0.0970 0.029 Uiso 1 1 calc R
H8B H 0.4568 0.0505 0.0477 0.029 Uiso 1 1 calc R
C9 C 0.60615(17) 0.10288(12) 0.25337(15) 0.0267(4) Uani 1 1 d .
H9A H 0.6649 0.0828 0.3125 0.032 Uiso 1 1 calc R
C10 C 0.6727(2) 0.11515(14) 0.16700(17) 0.0397(6) Uani 1 1 d .
H10A H 0.7341 0.1524 0.1883 0.060 Uiso 1 1 calc R
H10B H 0.6178 0.1325 0.1057 0.060 Uiso 1 1 calc R
H10C H 0.7084 0.0684 0.1520 0.060 Uiso 1 1 calc R
C11 C 0.5645(2) 0.17605(12) 0.28880(17) 0.0366(5) Uani 1 1 d .
H11A H 0.6302 0.2111 0.3027 0.055 Uiso 1 1 calc R
H11B H 0.5347 0.1682 0.3512 0.055 Uiso 1 1 calc R
H11C H 0.5018 0.1962 0.2353 0.055 Uiso 1 1 calc R
C12 C 0.56889(18) -0.05003(12) 0.19947(15) 0.0282(5) Uani 1 1 d .
H12A H 0.6120 -0.0373 0.1445 0.034 Uiso 1 1 calc R
C13 C 0.4889(2) -0.11513(12) 0.16341(18) 0.0392(6) Uani 1 1 d .
H13A H 0.5361 -0.1577 0.1507 0.059 Uiso 1 1 calc R
H13B H 0.4337 -0.1018 0.1001 0.059 Uiso 1 1 calc R
H13C H 0.4450 -0.1280 0.2160 0.059 Uiso 1 1 calc R
C14 C 0.6598(2) -0.07065(15) 0.29644(17) 0.0449(6) Uani 1 1 d .
H14A H 0.7037 -0.1145 0.2829 0.067 Uiso 1 1 calc R
H14B H 0.6194 -0.0814 0.3521 0.067 Uiso 1 1 calc R
H14C H 0.7142 -0.0292 0.3161 0.067 Uiso 1 1 calc R
C15 C 0.14155(18) 0.09961(11) 0.12107(15) 0.0280(5) Uani 1 1 d .
H15A H 0.0625 0.0904 0.1349 0.034 Uiso 1 1 calc R
H15B H 0.1305 0.1183 0.0502 0.034 Uiso 1 1 calc R
C16 C 0.19985(18) 0.16089(11) 0.19331(15) 0.0270(4) Uani 1 1 d .
H16A H 0.1446 0.2030 0.1892 0.032 Uiso 1 1 calc R
H16B H 0.2701 0.1788 0.1698 0.032 Uiso 1 1 calc R
C17 C 0.30379(18) 0.22061(11) 0.38652(16) 0.0295(5) Uani 1 1 d .
H17A H 0.3607 0.2374 0.3446 0.035 Uiso 1 1 calc R
C18 C 0.3777(2) 0.21057(13) 0.49461(17) 0.0415(6) Uani 1 1 d .
H18A H 0.4070 0.2589 0.5222 0.062 Uiso 1 1 calc R
H18B H 0.4443 0.1779 0.4923 0.062 Uiso 1 1 calc R
H18C H 0.3293 0.1886 0.5385 0.062 Uiso 1 1 calc R
C19 C 0.2179(2) 0.28494(12) 0.38274(19) 0.0419(6) Uani 1 1 d .
H19A H 0.2597 0.3284 0.4160 0.063 Uiso 1 1 calc R
H19B H 0.1557 0.2710 0.4185 0.063 Uiso 1 1 calc R
H19C H 0.1830 0.2968 0.3114 0.063 Uiso 1 1 calc R
C20 C 0.10273(17) 0.11231(12) 0.36655(15) 0.0287(5) Uani 1 1 d .
H20A H 0.0816 0.0605 0.3434 0.034 Uiso 1 1 calc R
C21 C 0.1212(2) 0.10978(15) 0.48268(16) 0.0399(6) Uani 1 1 d .
H21A H 0.0461 0.0997 0.5022 0.060 Uiso 1 1 calc R
H21B H 0.1520 0.1575 0.5112 0.060 Uiso 1 1 calc R
H21C H 0.1772 0.0705 0.5093 0.060 Uiso 1 1 calc R
C22 C -0.00542(19) 0.15893(15) 0.32097(19) 0.0427(6) Uani 1 1 d .
H22A H -0.0724 0.1422 0.3488 0.064 Uiso 1 1 calc R
H22B H -0.0237 0.1532 0.2465 0.064 Uiso 1 1 calc R
H22C H 0.0107 0.2111 0.3384 0.064 Uiso 1 1 calc R

loop_
_atom_site_aniso_label
_atom_site_aniso_U_11
_atom_site_aniso_U_22
_atom_site_aniso_U_33
_atom_site_aniso_U_23
_atom_site_aniso_U_13
_atom_site_aniso_U_12
Fe1 0.01916(16) 0.01984(16) 0.01726(15) 0.00018(11) 0.00196(11) -0.00051(11)
Si4 0.0253(3) 0.0264(3) 0.0228(3) -0.0001(2) 0.0006(2) -0.0062(2)
P1 0.0228(3) 0.0245(3) 0.0174(3) 0.0007(2) 0.0041(2) 0.0015(2)
P2 0.0227(3) 0.0210(3) 0.0229(3) -0.0004(2) 0.0047(2) 0.0024(2)
N1 0.0257(9) 0.0242(9) 0.0216(8) 0.0018(7) 0.0033(7) -0.0051(7)
N2 0.0270(9) 0.0267(9) 0.0207(8) 0.0019(7) 0.0035(7) -0.0009(7)
N3 0.0229(9) 0.0223(8) 0.0207(8) -0.0012(7) 0.0064(6) -0.0014(7)
C1 0.0331(12) 0.0287(11) 0.0266(11) 0.0028(9) 0.0046(9) -0.0072(9)
C2 0.0541(15) 0.0493(15) 0.0276(12) 0.0022(11) 0.0131(10) -0.0198(13)
C3 0.075(2) 0.0564(17) 0.0383(14) 0.0099(12) 0.0021(13) -0.0421(15)
C4 0.081(2) 0.0441(16) 0.087(2) 0.0387(16) 0.0477(18) 0.0226(16)
C5 0.0481(14) 0.0331(12) 0.0285(12) -0.0047(10) 0.0032(10) -0.0127(11)
C6 0.0268(12) 0.0460(14) 0.0379(13) 0.0037(11) -0.0007(10) -0.0104(10)
C7 0.0302(11) 0.0301(11) 0.0187(10) 0.0006(8) 0.0040(8) -0.0002(9)
C8 0.0272(11) 0.0267(11) 0.0181(9) 0.0023(8) 0.0050(8) 0.0006(9)
C9 0.0223(10) 0.0329(11) 0.0242(10) -0.0001(9) 0.0032(8) -0.0032(9)
C10 0.0347(13) 0.0472(15) 0.0412(13) -0.0051(11) 0.0169(10) -0.0092(11)
C11 0.0383(13) 0.0341(13) 0.0383(12) -0.0063(10) 0.0102(10) -0.0087(10)
C12 0.0317(12) 0.0309(12) 0.0243(10) 0.0024(9) 0.0113(9) 0.0080(9)
C13 0.0446(14) 0.0265(12) 0.0491(14) -0.0018(11) 0.0156(11) 0.0057(10)
C14 0.0494(15) 0.0483(15) 0.0346(13) 0.0031(11) 0.0035(11) 0.0251(13)
C15 0.0277(11) 0.0305(11) 0.0236(10) 0.0027(9) 0.0005(8) 0.0027(9)
C16 0.0299(11) 0.0247(11) 0.0262(10) 0.0051(9) 0.0056(8) 0.0036(9)
C17 0.0330(12) 0.0227(11) 0.0337(11) -0.0046(9) 0.0092(9) -0.0002(9)
C18 0.0498(15) 0.0335(13) 0.0378(13) -0.0096(10) 0.0015(10) -0.0038(11)
C19 0.0514(15) 0.0243(12) 0.0513(15) -0.0064(11) 0.0135(12) 0.0061(11)
C20 0.0235(11) 0.0319(12) 0.0309(11) 0.0010(9) 0.0059(8) 0.0038(9)
C21 0.0356(13) 0.0523(15) 0.0343(13) 0.0039(11) 0.0130(10) 0.0014(11)
C22 0.0272(12) 0.0536(16) 0.0476(14) 0.0062(12) 0.0085(10) 0.0123(11)

loop_
_atom_type_symbol
_atom_type_description
_atom_type_scat_dispersion_real
_atom_type_scat_dispersion_imag
_atom_type_scat_source
C C 0.0033 0.0016 'International Tables Vol C Tables 4.2.6.8 and 6.1.1.4'
H H 0.0000 0.0000 'International Tables Vol C Tables 4.2.6.8 and 6.1.1.4'
N N 0.0061 0.0033 'International Tables Vol C Tables 4.2.6.8 and 6.1.1.4'
Si Si 0.0817 0.0704 'International Tables Vol C Tables 4.2.6.8 and 6.1.1.4'
P P 0.1023 0.0942 'International Tables Vol C Tables 4.2.6.8 and 6.1.1.4'
Fe Fe 0.3463 0.8444 'International Tables Vol C Tables 4.2.6.8 and 6.1.1.4'

loop_
_geom_angle_atom_site_label_1
_geom_angle_atom_site_label_2
_geom_angle_atom_site_label_3
_geom_angle
_geom_angle_site_symmetry_1
N3 Fe1 N1 120.99(7) .
N3 Fe1 P1 99.96(5) .
N1 Fe1 P1 116.39(5) .
N3 Fe1 P2 113.65(5) .
N1 Fe1 P2 101.33(5) .
P1 Fe1 P2 103.76(2) .
N1 Si4 N2 107.04(8) .
N1 Si4 C5 116.26(10) .
N2 Si4 C5 108.00(9) .
N1 Si4 C6 116.24(9) .
N2 Si4 C6 106.05(10) .
C5 Si4 C6 102.60(11) .
C8 P1 C12 103.16(9) .
C8 P1 C9 102.21(9) .
C12 P1 C9 100.41(9) .
C8 P1 Fe1 112.40(6) .
C12 P1 Fe1 115.86(7) .
C9 P1 Fe1 120.47(6) .
C16 P2 C20 103.98(9) .
C16 P2 C17 99.47(9) .
C20 P2 C17 108.40(10) .
C16 P2 Fe1 110.78(7) .
C20 P2 Fe1 108.24(7) .
C17 P2 Fe1 124.07(7) .
C1 N1 Si4 125.36(13) .
C1 N1 Fe1 119.59(12) .
Si4 N1 Fe1 114.78(8) .
C15 N2 C7 114.36(16) .
C15 N2 Si4 121.70(13) .
C7 N2 Si4 121.36(13) .
N3 N3 Fe1 173.8(2) 3_656
N1 C1 C4 109.90(17) .
N1 C1 C2 109.83(17) .
C4 C1 C2 108.7(2) .
N1 C1 C3 113.18(17) .
C4 C1 C3 109.1(2) .
C2 C1 C3 106.04(18) .
C1 C2 H2A 109.5 .
C1 C2 H2B 109.5 .
H2A C2 H2B 109.5 .
C1 C2 H2C 109.5 .
H2A C2 H2C 109.5 .
H2B C2 H2C 109.5 .
C1 C3 H3C 109.5 .
C1 C3 H3D 109.5 .
H3C C3 H3D 109.5 .
C1 C3 H3E 109.5 .
H3C C3 H3E 109.5 .
H3D C3 H3E 109.5 .
C1 C4 H4A 109.5 .
C1 C4 H4B 109.5 .
H4A C4 H4B 109.5 .
C1 C4 H4C 109.5 .
H4A C4 H4C 109.5 .
H4B C4 H4C 109.5 .
Si4 C5 H5A 109.5 .
Si4 C5 H5B 109.5 .
H5A C5 H5B 109.5 .
Si4 C5 H5C 109.5 .
H5A C5 H5C 109.5 .
H5B C5 H5C 109.5 .
Si4 C6 H6A 109.5 .
Si4 C6 H6B 109.5 .
H6A C6 H6B 109.5 .
Si4 C6 H6C 109.5 .
H6A C6 H6C 109.5 .
H6B C6 H6C 109.5 .
N2 C7 C8 116.59(16) .
N2 C7 H7A 108.1 .
C8 C7 H7A 108.1 .
N2 C7 H7B 108.1 .
C8 C7 H7B 108.1 .
H7A C7 H7B 107.3 .
C7 C8 P1 115.15(13) .
C7 C8 H8A 108.5 .
P1 C8 H8A 108.5 .
C7 C8 H8B 108.5 .
P1 C8 H8B 108.5 .
H8A C8 H8B 107.5 .
C11 C9 C10 110.72(18) .
C11 C9 P1 111.89(14) .
C10 C9 P1 115.05(14) .
C11 C9 H9A 106.2 .
C10 C9 H9A 106.2 .
P1 C9 H9A 106.2 .
C9 C10 H10A 109.5 .
C9 C10 H10B 109.5 .
H10A C10 H10B 109.5 .
C9 C10 H10C 109.5 .
H10A C10 H10C 109.5 .
H10B C10 H10C 109.5 .
C9 C11 H11A 109.5 .
C9 C11 H11B 109.5 .
H11A C11 H11B 109.5 .
C9 C11 H11C 109.5 .
H11A C11 H11C 109.5 .
H11B C11 H11C 109.5 .
C13 C12 C14 110.48(19) .
C13 C12 P1 112.06(14) .
C14 C12 P1 109.44(14) .
C13 C12 H12A 108.3 .
C14 C12 H12A 108.3 .
P1 C12 H12A 108.3 .
C12 C13 H13A 109.5 .
C12 C13 H13B 109.5 .
H13A C13 H13B 109.5 .
C12 C13 H13C 109.5 .
H13A C13 H13C 109.5 .
H13B C13 H13C 109.5 .
C12 C14 H14A 109.5 .
C12 C14 H14B 109.5 .
H14A C14 H14B 109.5 .
C12 C14 H14C 109.5 .
H14A C14 H14C 109.5 .
H14B C14 H14C 109.5 .
N2 C15 C16 116.86(16) .
N2 C15 H15A 108.1 .
C16 C15 H15A 108.1 .
N2 C15 H15B 108.1 .
C16 C15 H15B 108.1 .
H15A C15 H15B 107.3 .
C15 C16 P2 113.80(14) .
C15 C16 H16A 108.8 .
P2 C16 H16A 108.8 .
C15 C16 H16B 108.8 .
P2 C16 H16B 108.8 .
H16A C16 H16B 107.7 .
C19 C17 C18 110.89(18) .
C19 C17 P2 117.42(15) .
C18 C17 P2 112.48(15) .
C19 C17 H17A 104.9 .
C18 C17 H17A 104.9 .
P2 C17 H17A 104.9 .
C17 C18 H18A 109.5 .
C17 C18 H18B 109.5 .
H18A C18 H18B 109.5 .
C17 C18 H18C 109.5 .
H18A C18 H18C 109.5 .
H18B C18 H18C 109.5 .
C17 C19 H19A 109.5 .
C17 C19 H19B 109.5 .
H19A C19 H19B 109.5 .
C17 C19 H19C 109.5 .
H19A C19 H19C 109.5 .
H19B C19 H19C 109.5 .
C21 C20 C22 110.57(18) .
C21 C20 P2 110.22(14) .
C22 C20 P2 119.37(15) .
C21 C20 H20A 105.2 .
C22 C20 H20A 105.2 .
P2 C20 H20A 105.2 .
C20 C21 H21A 109.5 .
C20 C21 H21B 109.5 .
H21A C21 H21B 109.5 .
C20 C21 H21C 109.5 .
H21A C21 H21C 109.5 .
H21B C21 H21C 109.5 .
C20 C22 H22A 109.5 .
C20 C22 H22B 109.5 .
H22A C22 H22B 109.5 .
C20 C22 H22C 109.5 .
H22A C22 H22C 109.5 .
H22B C22 H22C 109.5 .

loop_
_geom_bond_atom_site_label_1
_geom_bond_atom_site_label_2
_geom_bond_distance
_geom_bond_site_symmetry_2
Fe1 N3 1.8511(16) .
Fe1 N1 1.9994(16) .
Fe1 P1 2.3959(6) .
Fe1 P2 2.4466(6) .
Si4 N1 1.7014(16) .
Si4 N2 1.7530(17) .
Si4 C5 1.888(2) .
Si4 C6 1.892(2) .
P1 C8 1.8406(18) .
P1 C12 1.863(2) .
P1 C9 1.864(2) .
P2 C16 1.845(2) .
P2 C20 1.860(2) .
P2 C17 1.863(2) .
N1 C1 1.484(2) .
N2 C15 1.455(3) .
N2 C7 1.460(2) .
N3 N3 1.166(3) 3_656
C1 C4 1.506(3) .
C1 C2 1.519(3) .
C1 C3 1.539(3) .
C2 H2A 0.9800 .
C2 H2B 0.9800 .
C2 H2C 0.9800 .
C3 H3C 0.9800 .
C3 H3D 0.9800 .
C3 H3E 0.9800 .
C4 H4A 0.9800 .
C4 H4B 0.9800 .
C4 H4C 0.9800 .
C5 H5A 0.9800 .
C5 H5B 0.9800 .
C5 H5C 0.9800 .
C6 H6A 0.9800 .
C6 H6B 0.9800 .
C6 H6C 0.9800 .
C7 C8 1.536(3) .
C7 H7A 0.9900 .
C7 H7B 0.9900 .
C8 H8A 0.9900 .
C8 H8B 0.9900 .
C9 C11 1.517(3) .
C9 C10 1.536(3) .
C9 H9A 1.0000 .
C10 H10A 0.9800 .
C10 H10B 0.9800 .
C10 H10C 0.9800 .
C11 H11A 0.9800 .
C11 H11B 0.9800 .
C11 H11C 0.9800 .
C12 C13 1.515(3) .
C12 C14 1.539(3) .
C12 H12A 1.0000 .
C13 H13A 0.9800 .
C13 H13B 0.9800 .
C13 H13C 0.9800 .
C14 H14A 0.9800 .
C14 H14B 0.9800 .
C14 H14C 0.9800 .
C15 C16 1.532(3) .
C15 H15A 0.9900 .
C15 H15B 0.9900 .
C16 H16A 0.9900 .
C16 H16B 0.9900 .
C17 C19 1.527(3) .
C17 C18 1.532(3) .
C17 H17A 1.0000 .
C18 H18A 0.9800 .
C18 H18B 0.9800 .
C18 H18C 0.9800 .
C19 H19A 0.9800 .
C19 H19B 0.9800 .
C19 H19C 0.9800 .
C20 C21 1.524(3) .
C20 C22 1.532(3) .
C20 H20A 1.0000 .
C21 H21A 0.9800 .
C21 H21B 0.9800 .
C21 H21C 0.9800 .
C22 H22A 0.9800 .
C22 H22B 0.9800 .
C22 H22C 0.9800 .

loop_
_geom_torsion_atom_site_label_1
_geom_torsion_atom_site_label_2
_geom_torsion_atom_site_label_3
_geom_torsion_atom_site_label_4
_geom_torsion
_geom_torsion_site_symmetry_4
N3 Fe1 P1 C8 -169.89(9) .
N1 Fe1 P1 C8 57.98(9) .
P2 Fe1 P1 C8 -52.35(7) .
N3 Fe1 P1 C12 71.86(9) .
N1 Fe1 P1 C12 -60.28(9) .
P2 Fe1 P1 C12 -170.61(7) .
N3 Fe1 P1 C9 -49.35(10) .
N1 Fe1 P1 C9 178.52(9) .
P2 Fe1 P1 C9 68.19(8) .
N3 Fe1 P2 C16 150.15(9) .
N1 Fe1 P2 C16 -78.46(9) .
P1 Fe1 P2 C16 42.59(7) .
N3 Fe1 P2 C20 -96.44(9) .
N1 Fe1 P2 C20 34.94(8) .
P1 Fe1 P2 C20 155.99(7) .
N3 Fe1 P2 C17 32.17(10) .
N1 Fe1 P2 C17 163.56(9) .
P1 Fe1 P2 C17 -75.39(8) .
N2 Si4 N1 C1 -178.24(16) .
C5 Si4 N1 C1 -57.46(19) .
C6 Si4 N1 C1 63.50(19) .
N2 Si4 N1 Fe1 -4.24(12) .
C5 Si4 N1 Fe1 116.54(11) .
C6 Si4 N1 Fe1 -122.50(11) .
N3 Fe1 N1 C1 4.52(17) .
P1 Fe1 N1 C1 126.09(13) .
P2 Fe1 N1 C1 -122.18(14) .
N3 Fe1 N1 Si4 -169.85(8) .
P1 Fe1 N1 Si4 -48.28(10) .
P2 Fe1 N1 Si4 63.45(9) .
N1 Si4 N2 C15 -99.19(16) .
C5 Si4 N2 C15 134.92(16) .
C6 Si4 N2 C15 25.51(17) .
N1 Si4 N2 C7 100.01(16) .
C5 Si4 N2 C7 -25.88(17) .
C6 Si4 N2 C7 -135.29(16) .
N1 Fe1 N3 N3 43.6(19) 3_656
P1 Fe1 N3 N3 -85.6(19) 3_656
P2 Fe1 N3 N3 164.5(18) 3_656
Si4 N1 C1 C4 105.2(2) .
Fe1 N1 C1 C4 -68.5(2) .
Si4 N1 C1 C2 -135.25(17) .
Fe1 N1 C1 C2 51.0(2) .
Si4 N1 C1 C3 -17.0(3) .
Fe1 N1 C1 C3 169.30(17) .
C15 N2 C7 C8 79.2(2) .
Si4 N2 C7 C8 -118.65(17) .
N2 C7 C8 P1 54.0(2) .
C12 P1 C8 C7 87.27(16) .
C9 P1 C8 C7 -168.82(14) .
Fe1 P1 C8 C7 -38.24(16) .
C8 P1 C9 C11 80.03(16) .
C12 P1 C9 C11 -173.91(15) .
Fe1 P1 C9 C11 -45.41(17) .
C8 P1 C9 C10 -47.46(18) .
C12 P1 C9 C10 58.59(17) .
Fe1 P1 C9 C10 -172.90(13) .
C8 P1 C12 C13 -69.00(16) .
C9 P1 C12 C13 -174.30(15) .
Fe1 P1 C12 C13 54.25(16) .
C8 P1 C12 C14 168.09(15) .
C9 P1 C12 C14 62.79(17) .
Fe1 P1 C12 C14 -68.66(16) .
C7 N2 C15 C16 -88.8(2) .
Si4 N2 C15 C16 109.13(18) .
N2 C15 C16 P2 -50.5(2) .
C20 P2 C16 C15 -66.33(17) .
C17 P2 C16 C15 -178.13(15) .
Fe1 P2 C16 C15 49.75(16) .
C16 P2 C17 C19 64.54(18) .
C20 P2 C17 C19 -43.74(19) .
Fe1 P2 C17 C19 -172.30(13) .
C16 P2 C17 C18 -164.96(16) .
C20 P2 C17 C18 86.75(17) .
Fe1 P2 C17 C18 -41.80(18) .
C16 P2 C20 C21 -163.01(16) .
C17 P2 C20 C21 -57.85(18) .
Fe1 P2 C20 C21 79.14(16) .
C16 P2 C20 C22 -33.5(2) .
C17 P2 C20 C22 71.71(19) .
Fe1 P2 C20 C22 -151.30(16) .
